data_4129581
loop_
_publ_author_name
'Cichowicz, Nathan R.'
'Kaplan, Will'
'Khomutnyk, Yaroslav'
'Bhattarai, Bijay'
'Sun, Zhankui'
'Nagorny, Pavel'

_publ_section_title
;
 Concise Enantioselective Synthesis of Oxygenated Steroids via Sequential
 Copper(II)-Catalyzed Michael Addition/Intramolecular Aldol Cyclization
 Reactions.
;
_journal_issue 45
_journal_name_full 'Journal of the American Chemical Society'
_journal_page_first 14341
_journal_page_last 14348
_journal_paper_doi 10.1021/jacs.5b08528
_journal_volume 137
_journal_year 2015
_chemical_absolute_configuration ad
_chemical_formula_moiety 'C20 H28 O6'
_chemical_formula_sum 'C20 H28 O6'
_chemical_formula_weight 364.42
_space_group_IT_number 1
_space_group_name_Hall 'P 1'
_space_group_name_H-M_alt 'P 1'
_symmetry_cell_setting triclinic
_symmetry_space_group_name_H-M 'P 1'
_atom_sites_solution_hydrogens geom
_atom_sites_solution_primary direct
_atom_sites_solution_secondary difmap
_audit_creation_method SHELXL-97
_cell_angle_alpha 87.940(6)
_cell_angle_beta 66.878(5)
_cell_angle_gamma 82.795(6)
_cell_formula_units_Z 2
_cell_length_a 9.4116(2)
_cell_length_b 10.1451(2)
_cell_length_c 10.3850(7)
_cell_measurement_reflns_used 9264
_cell_measurement_temperature 85(2)
_cell_measurement_theta_max 68.20
_cell_measurement_theta_min 4.40
_cell_volume 904.63(8)
_computing_cell_refinement 'CrystalClear-SM Expert 2.0 r16'
_computing_data_collection 'CrystalClear-SM Expert 2.0 r16 (Rigaku, 2014)'
_computing_data_reduction 'CrystalClear-SM Expert 2.0 r16'
_computing_molecular_graphics 'Bruker SHELXTL'
_computing_publication_material 'Bruker SHELXTL'
_computing_structure_refinement 'SHELXL-97 (Sheldrick, 1997)'
_computing_structure_solution 'SHELXS-97 (Sheldrick, 1990)'
_diffrn_ambient_temperature 85(2)
_diffrn_detector_area_resol_mean 29.257
_diffrn_measured_fraction_theta_full 0.978
_diffrn_measured_fraction_theta_max 0.978
_diffrn_measurement_device_type 'Rigaku Saturn944+ CCD'
_diffrn_measurement_method \w
_diffrn_radiation_monochromator graphite
_diffrn_radiation_source 'fine-focus sealed tube'
_diffrn_radiation_type CuK\a
_diffrn_radiation_wavelength 1.54178
_diffrn_reflns_av_R_equivalents 0.0522
_diffrn_reflns_av_sigmaI/netI 0.0561
_diffrn_reflns_limit_h_max 11
_diffrn_reflns_limit_h_min -11
_diffrn_reflns_limit_k_max 12
_diffrn_reflns_limit_k_min -12
_diffrn_reflns_limit_l_max 12
_diffrn_reflns_limit_l_min -12
_diffrn_reflns_number 14170
_diffrn_reflns_theta_full 68.18
_diffrn_reflns_theta_max 68.18
_diffrn_reflns_theta_min 4.39
_exptl_absorpt_coefficient_mu 0.805
_exptl_absorpt_correction_T_max 0.8556
_exptl_absorpt_correction_T_min 0.8365
_exptl_absorpt_correction_type multi-scan
_exptl_absorpt_process_details
;
    Higashi, T. (1995). Program for Absorption Correction.
    Rigaku Corporation, Tokyo, Japan.
;
_exptl_crystal_colour colorless
_exptl_crystal_density_diffrn 1.338
_exptl_crystal_density_method 'not measured'
_exptl_crystal_description block
_exptl_crystal_F_000 392
_exptl_crystal_size_max 0.23
_exptl_crystal_size_mid 0.23
_exptl_crystal_size_min 0.20
_refine_diff_density_max 0.275
_refine_diff_density_min -0.198
_refine_diff_density_rms 0.047
_refine_ls_abs_structure_details 'Flack H D (1983), Acta Cryst. A39, 876-881'
_refine_ls_abs_structure_Flack 0.08(10)
_refine_ls_extinction_coef 0.0181(8)
_refine_ls_extinction_expression Fc^*^=kFc[1+0.001xFc^2^\l^3^/sin(2\q)]^-1/4^
_refine_ls_extinction_method SHELXL
_refine_ls_goodness_of_fit_ref 0.962
_refine_ls_hydrogen_treatment mixed
_refine_ls_matrix_type full
_refine_ls_number_parameters 501
_refine_ls_number_reflns 4985
_refine_ls_number_restraints 4
_refine_ls_restrained_S_all 0.963
_refine_ls_R_factor_all 0.0331
_refine_ls_R_factor_gt 0.0329
_refine_ls_shift/su_max 0.001
_refine_ls_shift/su_mean 0.000
_refine_ls_structure_factor_coef Fsqd
_refine_ls_weighting_details 'calc w=1/[\s^2^(Fo^2^)+(0.0584P)^2^+0.1782P] where P=(Fo^2^+2Fc^2^)/3'
_refine_ls_weighting_scheme calc
_refine_ls_wR_factor_gt 0.0862
_refine_ls_wR_factor_ref 0.0864
_reflns_number_gt 4949
_reflns_number_total 4985
_reflns_threshold_expression >2sigma(I)
_cod_data_source_file ja5b08528_si_004.cif
_cod_data_source_block nc5197
_cod_original_cell_volume 904.63(7)
_cod_database_code 4129581

loop_
_symmetry_equiv_pos_as_xyz
'x, y, z'

loop_
_atom_site_label
_atom_site_type_symbol
_atom_site_fract_x
_atom_site_fract_y
_atom_site_fract_z
_atom_site_U_iso_or_equiv
_atom_site_adp_type
_atom_site_occupancy
_atom_site_symmetry_multiplicity
_atom_site_calc_flag
_atom_site_refinement_flags
_atom_site_disorder_assembly
_atom_site_disorder_group
O1 O 0.75811(12) 0.00304(10) 0.20139(10) 0.0160(2) Uani 1 1 d . A .
O2 O 0.81186(12) 0.00621(11) -0.02980(10) 0.0210(3) Uani 1 1 d . A .
O3 O 0.45688(12) 0.12823(10) 0.12638(10) 0.0150(2) Uani 1 1 d . . .
H3 H 0.369(3) 0.129(2) 0.166(2) 0.024(5) Uiso 1 1 d . . .
O4 O 0.45622(11) 0.35421(10) 0.51403(10) 0.0150(2) Uani 1 1 d . . .
O5 O 0.72160(11) 0.49107(10) 0.41690(10) 0.0158(2) Uani 1 1 d . . .
H5 H 0.621(3) 0.499(2) 0.464(2) 0.029(5) Uiso 1 1 d . . .
O6 O 1.12810(11) 0.13742(10) 0.33643(10) 0.0176(2) Uani 1 1 d . . .
O7 O 0.24053(12) 0.69612(10) 0.43858(10) 0.0155(2) Uani 1 1 d . . .
O8 O 0.41527(11) 0.64062(9) 0.53523(10) 0.0148(2) Uani 1 1 d . . .
O9 O 0.14072(11) 0.45203(10) 0.70009(10) 0.0139(2) Uani 1 1 d . . .
H9 H 0.234(3) 0.433(2) 0.641(2) 0.027(5) Uiso 1 1 d . . .
O10 O 0.24844(12) 0.67137(11) 1.03360(10) 0.0194(2) Uani 1 1 d . . .
O11 O 0.20462(11) 0.94367(10) 1.01653(9) 0.0148(2) Uani 1 1 d . . .
H11 H 0.199(2) 0.871(2) 1.070(2) 0.021(5) Uiso 1 1 d . . .
O12 O 0.56270(12) 1.03811(10) 0.56149(10) 0.0176(2) Uani 1 1 d . . .
C1 C 0.8910(5) -0.1505(4) 0.3077(4) 0.0337(11) Uani 0.50 1 d PD A 1
H1A H 0.9601 -0.0832 0.2998 0.051 Uiso 0.50 1 calc PR A 1
H1B H 0.9481 -0.2393 0.3014 0.051 Uiso 0.50 1 calc PR A 1
H1C H 0.8019 -0.1396 0.3979 0.051 Uiso 0.50 1 calc PR A 1
C1A C 0.8325(8) -0.1794(5) 0.3238(5) 0.061(2) Uani 0.50 1 d PD A 2
H1D H 0.8916 -0.1233 0.3538 0.091 Uiso 0.50 1 calc PR A 2
H1E H 0.8808 -0.2718 0.3146 0.091 Uiso 0.50 1 calc PR A 2
H1F H 0.7252 -0.1735 0.3934 0.091 Uiso 0.50 1 calc PR A 2
C2 C 0.8320(2) -0.13347(15) 0.18664(17) 0.0240(4) Uani 1 1 d D . .
H2A H 0.9198 -0.1485 0.0944 0.029 Uiso 0.50 1 calc PR A 1
H2B H 0.7563 -0.1965 0.1962 0.029 Uiso 0.50 1 calc PR A 1
H2C H 0.9401 -0.1388 0.1159 0.029 Uiso 0.50 1 calc PR A 2
H2D H 0.7744 -0.1911 0.1547 0.029 Uiso 0.50 1 calc PR A 2
C3 C 0.75990(16) 0.06249(14) 0.08274(14) 0.0137(3) Uani 1 1 d . . .
C4 C 0.69140(16) 0.20872(14) 0.10808(13) 0.0122(3) Uani 1 1 d . A .
C5 C 0.70780(17) 0.27500(15) -0.03268(14) 0.0155(3) Uani 1 1 d . . .
H5A H 0.8118 0.3054 -0.0796 0.019 Uiso 1 1 calc R A .
H5B H 0.6934 0.2119 -0.0959 0.019 Uiso 1 1 calc R . .
C6 C 0.57948(18) 0.39364(16) 0.00526(15) 0.0199(3) Uani 1 1 d . A .
H6A H 0.5295 0.4014 -0.0631 0.024 Uiso 1 1 calc R . .
H6B H 0.6231 0.4773 0.0060 0.024 Uiso 1 1 calc R . .
C7 C 0.46094(16) 0.36506(14) 0.15245(14) 0.0149(3) Uani 1 1 d . . .
H7A H 0.4610 0.4295 0.2218 0.018 Uiso 1 1 calc R A .
H7B H 0.3548 0.3719 0.1531 0.018 Uiso 1 1 calc R . .
C8 C 0.51132(15) 0.22304(14) 0.18815(13) 0.0113(3) Uani 1 1 d . A .
C9 C 0.45770(15) 0.19968(14) 0.34595(13) 0.0130(3) Uani 1 1 d . . .
H9A H 0.3433 0.2221 0.3909 0.016 Uiso 1 1 calc R A .
H9B H 0.4827 0.1044 0.3619 0.016 Uiso 1 1 calc R . .
C10 C 0.53281(16) 0.28086(13) 0.41301(13) 0.0116(3) Uani 1 1 d . A .
C11 C 0.70881(15) 0.26639(14) 0.34662(13) 0.0113(3) Uani 1 1 d . . .
H11A H 0.7458 0.1722 0.3603 0.014 Uiso 1 1 calc R A .
C12 C 0.76671(15) 0.28751(13) 0.18523(13) 0.0108(3) Uani 1 1 d . A .
H12A H 0.7397 0.3840 0.1712 0.013 Uiso 1 1 calc R . .
C13 C 0.94461(15) 0.25960(14) 0.12114(13) 0.0120(3) Uani 1 1 d . . .
H13A H 0.9766 0.1659 0.1377 0.014 Uiso 1 1 calc R A .
H13B H 0.9830 0.2728 0.0187 0.014 Uiso 1 1 calc R . .
C14 C 1.01688(15) 0.35082(14) 0.18456(13) 0.0128(3) Uani 1 1 d . A .
H14A H 0.9935 0.4436 0.1591 0.015 Uiso 1 1 calc R . .
H14B H 1.1313 0.3278 0.1438 0.015 Uiso 1 1 calc R . .
C15 C 0.95845(16) 0.34213(14) 0.34347(14) 0.0130(3) Uani 1 1 d . . .
C16 C 0.77843(16) 0.35476(13) 0.41899(14) 0.0122(3) Uani 1 1 d . A .
C17 C 0.75467(16) 0.30063(15) 0.56734(14) 0.0154(3) Uani 1 1 d . . .
H17A H 0.7641 0.3701 0.6271 0.018 Uiso 1 1 calc R A .
H17B H 0.6512 0.2692 0.6136 0.018 Uiso 1 1 calc R . .
C18 C 0.88559(17) 0.18463(16) 0.54005(14) 0.0174(3) Uani 1 1 d . A .
H18A H 0.9294 0.1830 0.6127 0.021 Uiso 1 1 calc R . .
H18B H 0.8460 0.0987 0.5402 0.021 Uiso 1 1 calc R . .
C19 C 1.00813(16) 0.21006(14) 0.39689(14) 0.0133(3) Uani 1 1 d . A .
C20 C 1.02606(16) 0.44647(15) 0.40097(15) 0.0163(3) Uani 1 1 d . A .
H20A H 1.1391 0.4392 0.3491 0.024 Uiso 1 1 calc R . .
H20B H 1.0026 0.4305 0.5005 0.024 Uiso 1 1 calc R . .
H20C H 0.9793 0.5357 0.3898 0.024 Uiso 1 1 calc R . .
C21 C 0.4150(2) 0.83635(16) 0.27172(16) 0.0244(4) Uani 1 1 d . . .
H21A H 0.3236 0.9004 0.2834 0.037 Uiso 1 1 calc R . .
H21B H 0.4923 0.8397 0.1756 0.037 Uiso 1 1 calc R . .
H21C H 0.4603 0.8586 0.3374 0.037 Uiso 1 1 calc R . .
C22 C 0.36693(19) 0.69795(15) 0.30073(14) 0.0187(3) Uani 1 1 d . . .
H22A H 0.3322 0.6711 0.2281 0.022 Uiso 1 1 calc R . .
H22B H 0.4568 0.6340 0.2976 0.022 Uiso 1 1 calc R . .
C23 C 0.28222(16) 0.67233(13) 0.54718(13) 0.0111(3) Uani 1 1 d . . .
C24 C 0.14530(15) 0.69351(13) 0.68825(13) 0.0102(3) Uani 1 1 d . . .
C25 C -0.01514(16) 0.71264(14) 0.67982(14) 0.0146(3) Uani 1 1 d . . .
H25A H -0.0155 0.6567 0.6038 0.018 Uiso 1 1 calc R . .
H25B H -0.0439 0.8067 0.6621 0.018 Uiso 1 1 calc R . .
C26 C -0.12907(17) 0.66991(16) 0.82346(16) 0.0199(4) Uani 1 1 d . . .
H26A H -0.2028 0.6147 0.8116 0.024 Uiso 1 1 calc R . .
H26B H -0.1892 0.7488 0.8818 0.024 Uiso 1 1 calc R . .
C27 C -0.02823(16) 0.58908(14) 0.89274(15) 0.0144(3) Uani 1 1 d . . .
H27A H -0.0288 0.6392 0.9730 0.017 Uiso 1 1 calc R . .
H27B H -0.0683 0.5032 0.9267 0.017 Uiso 1 1 calc R . .
C28 C 0.13702(16) 0.56600(13) 0.77850(14) 0.0121(3) Uani 1 1 d . . .
C29 C 0.26232(16) 0.54314(14) 0.83962(14) 0.0134(3) Uani 1 1 d . . .
H29A H 0.2380 0.4711 0.9089 0.016 Uiso 1 1 calc R . .
H29B H 0.3647 0.5153 0.7638 0.016 Uiso 1 1 calc R . .
C30 C 0.27020(15) 0.66815(14) 0.90917(14) 0.0125(3) Uani 1 1 d . . .
C31 C 0.30000(15) 0.78877(14) 0.81582(13) 0.0110(3) Uani 1 1 d . . .
H31 H 0.3984 0.7626 0.7327 0.013 Uiso 1 1 calc R . .
C32 C 0.16902(16) 0.81712(14) 0.75953(14) 0.0111(3) Uani 1 1 d . . .
H32 H 0.0695 0.8445 0.8410 0.013 Uiso 1 1 calc R . .
C33 C 0.20377(16) 0.93519(13) 0.65918(13) 0.0121(3) Uani 1 1 d . . .
H33A H 0.3007 0.9098 0.5763 0.015 Uiso 1 1 calc R . .
H33B H 0.1180 0.9566 0.6265 0.015 Uiso 1 1 calc R . .
C34 C 0.22166(16) 1.05692(14) 0.72851(14) 0.0127(3) Uani 1 1 d . . .
H34A H 0.1208 1.0879 0.8049 0.015 Uiso 1 1 calc R . .
H34B H 0.2484 1.1287 0.6590 0.015 Uiso 1 1 calc R . .
C35 C 0.34644(15) 1.03169(14) 0.78861(13) 0.0115(3) Uani 1 1 d . . .
C36 C 0.32854(16) 0.90924(14) 0.88463(13) 0.0115(3) Uani 1 1 d . . .
C37 C 0.48969(17) 0.88028(15) 0.89384(14) 0.0142(3) Uani 1 1 d . . .
H37A H 0.4964 0.9381 0.9656 0.017 Uiso 1 1 calc R . .
H37B H 0.5092 0.7863 0.9178 0.017 Uiso 1 1 calc R . .
C38 C 0.60681(16) 0.91040(15) 0.74754(14) 0.0153(3) Uani 1 1 d . . .
H38A H 0.6898 0.9575 0.7541 0.018 Uiso 1 1 calc R . .
H38B H 0.6553 0.8273 0.6923 0.018 Uiso 1 1 calc R . .
C39 C 0.51205(16) 0.99808(14) 0.68046(14) 0.0127(3) Uani 1 1 d . . .
C40 C 0.35197(17) 1.15897(14) 0.86228(14) 0.0151(3) Uani 1 1 d . . .
H40A H 0.4418 1.1470 0.8888 0.023 Uiso 1 1 calc R . .
H40B H 0.2562 1.1768 0.9464 0.023 Uiso 1 1 calc R . .
H40C H 0.3614 1.2340 0.7985 0.023 Uiso 1 1 calc R . .

loop_
_atom_site_aniso_label
_atom_site_aniso_U_11
_atom_site_aniso_U_22
_atom_site_aniso_U_33
_atom_site_aniso_U_23
_atom_site_aniso_U_13
_atom_site_aniso_U_12
O1 0.0181(5) 0.0103(4) 0.0166(4) -0.0015(3) -0.0044(4) 0.0008(4)
O2 0.0213(5) 0.0226(5) 0.0182(5) -0.0105(4) -0.0077(4) 0.0035(4)
O3 0.0128(4) 0.0175(5) 0.0167(4) -0.0030(4) -0.0064(4) -0.0061(4)
O4 0.0119(4) 0.0147(5) 0.0164(4) -0.0056(4) -0.0038(3) 0.0012(4)
O5 0.0124(4) 0.0104(5) 0.0241(5) -0.0061(4) -0.0067(4) 0.0002(4)
O6 0.0124(4) 0.0168(5) 0.0242(5) -0.0028(4) -0.0084(4) 0.0008(4)
O7 0.0188(4) 0.0167(5) 0.0134(4) -0.0003(3) -0.0082(3) -0.0045(4)
O8 0.0128(4) 0.0140(5) 0.0149(4) -0.0024(4) -0.0033(3) 0.0018(4)
O9 0.0132(4) 0.0097(4) 0.0179(4) -0.0042(3) -0.0046(4) -0.0017(4)
O10 0.0283(5) 0.0186(5) 0.0150(4) 0.0028(4) -0.0119(4) -0.0059(4)
O11 0.0159(4) 0.0148(5) 0.0113(4) -0.0033(3) -0.0030(3) -0.0004(4)
O12 0.0175(5) 0.0183(5) 0.0150(4) 0.0006(4) -0.0040(4) -0.0031(4)
C1 0.041(2) 0.0209(17) 0.0188(15) 0.0056(13) 0.0034(14) 0.0170(16)
C1A 0.103(5) 0.025(2) 0.029(2) 0.0081(18) -0.011(3) 0.024(3)
C2 0.0248(8) 0.0092(6) 0.0284(7) -0.0031(6) -0.0018(6) 0.0044(6)
C3 0.0088(6) 0.0155(7) 0.0163(6) -0.0031(5) -0.0040(5) -0.0019(5)
C4 0.0116(6) 0.0131(6) 0.0125(5) -0.0019(5) -0.0048(5) -0.0027(5)
C5 0.0141(6) 0.0221(7) 0.0129(6) -0.0003(5) -0.0071(5) -0.0050(6)
C6 0.0190(7) 0.0202(7) 0.0225(6) 0.0059(6) -0.0103(5) -0.0045(6)
C7 0.0131(6) 0.0145(7) 0.0187(6) -0.0006(5) -0.0083(5) -0.0011(5)
C8 0.0101(6) 0.0113(6) 0.0139(5) -0.0011(5) -0.0058(5) -0.0028(5)
C9 0.0104(6) 0.0138(6) 0.0145(6) -0.0016(5) -0.0042(5) -0.0028(5)
C10 0.0140(6) 0.0086(6) 0.0123(5) 0.0004(5) -0.0052(5) -0.0013(5)
C11 0.0098(6) 0.0117(6) 0.0135(5) -0.0014(5) -0.0051(4) -0.0026(5)
C12 0.0095(6) 0.0103(6) 0.0135(5) -0.0017(5) -0.0053(4) -0.0012(5)
C13 0.0078(6) 0.0144(6) 0.0146(6) -0.0041(5) -0.0050(5) -0.0015(5)
C14 0.0085(6) 0.0162(7) 0.0141(6) -0.0025(5) -0.0043(5) -0.0019(5)
C15 0.0092(6) 0.0151(7) 0.0155(6) -0.0047(5) -0.0055(5) -0.0013(5)
C16 0.0100(6) 0.0109(6) 0.0151(6) -0.0046(5) -0.0044(5) -0.0003(5)
C17 0.0113(6) 0.0214(7) 0.0134(6) -0.0049(5) -0.0044(5) -0.0017(6)
C18 0.0141(6) 0.0219(7) 0.0173(6) 0.0002(5) -0.0075(5) -0.0010(6)
C19 0.0112(6) 0.0138(7) 0.0196(6) -0.0048(5) -0.0105(5) -0.0019(5)
C20 0.0121(6) 0.0180(7) 0.0200(6) -0.0052(5) -0.0065(5) -0.0035(6)
C21 0.0323(8) 0.0180(7) 0.0190(7) 0.0029(6) -0.0051(6) -0.0063(7)
C22 0.0268(7) 0.0176(7) 0.0114(6) -0.0020(5) -0.0064(5) -0.0050(6)
C23 0.0155(6) 0.0059(6) 0.0130(5) -0.0023(4) -0.0067(5) -0.0015(5)
C24 0.0106(6) 0.0082(6) 0.0130(5) -0.0014(5) -0.0058(5) -0.0010(5)
C25 0.0134(6) 0.0134(6) 0.0195(6) -0.0032(5) -0.0089(5) -0.0012(5)
C26 0.0113(6) 0.0233(7) 0.0246(7) 0.0011(6) -0.0066(5) -0.0019(6)
C27 0.0119(6) 0.0116(6) 0.0171(6) -0.0009(5) -0.0031(5) -0.0012(5)
C28 0.0144(6) 0.0082(6) 0.0134(5) -0.0008(5) -0.0050(5) -0.0021(5)
C29 0.0145(6) 0.0104(6) 0.0155(6) 0.0006(5) -0.0066(5) -0.0001(5)
C30 0.0098(5) 0.0128(6) 0.0155(6) -0.0004(5) -0.0060(5) -0.0002(5)
C31 0.0081(5) 0.0126(6) 0.0136(5) -0.0011(5) -0.0055(4) -0.0012(5)
C32 0.0111(6) 0.0095(6) 0.0134(5) -0.0020(5) -0.0059(5) -0.0003(5)
C33 0.0151(6) 0.0094(6) 0.0155(6) -0.0008(5) -0.0098(5) -0.0014(5)
C34 0.0136(6) 0.0103(6) 0.0156(6) -0.0001(5) -0.0072(5) -0.0011(5)
C35 0.0115(6) 0.0110(6) 0.0138(5) -0.0025(5) -0.0065(5) -0.0017(5)
C36 0.0107(6) 0.0122(6) 0.0103(5) -0.0011(5) -0.0029(5) -0.0004(5)
C37 0.0153(6) 0.0134(6) 0.0162(6) -0.0008(5) -0.0086(5) -0.0015(5)
C38 0.0126(6) 0.0156(7) 0.0175(6) -0.0014(5) -0.0062(5) 0.0006(6)
C39 0.0142(6) 0.0103(6) 0.0148(6) -0.0034(5) -0.0062(5) -0.0027(5)
C40 0.0169(6) 0.0121(6) 0.0174(6) -0.0046(5) -0.0076(5) -0.0014(6)

loop_
_atom_type_symbol
_atom_type_description
_atom_type_scat_dispersion_real
_atom_type_scat_dispersion_imag
_atom_type_scat_source
C C 0.0181 0.0091 'International Tables Vol C Tables 4.2.6.8 and 6.1.1.4'
H H 0.0000 0.0000 'International Tables Vol C Tables 4.2.6.8 and 6.1.1.4'
O O 0.0492 0.0322 'International Tables Vol C Tables 4.2.6.8 and 6.1.1.4'

loop_
_geom_angle_atom_site_label_1
_geom_angle_atom_site_label_2
_geom_angle_atom_site_label_3
_geom_angle
C3 O1 C2 116.18(11)
C8 O3 H3 109.3(17)
C16 O5 H5 107.0(14)
C23 O7 C22 116.40(12)
C28 O9 H9 107.6(16)
C36 O11 H11 106.2(12)
C2 C1 H1A 109.5
C2 C1 H1B 109.5
C2 C1 H1C 109.5
C2 C1A H1D 109.5
C2 C1A H1E 109.5
H1D C1A H1E 109.5
C2 C1A H1F 109.5
H1D C1A H1F 109.5
H1E C1A H1F 109.5
O1 C2 C1A 109.2(2)
O1 C2 C1 104.55(18)
C1A C2 C1 23.3(3)
O1 C2 H2A 110.8
C1A C2 H2A 126.2
C1 C2 H2A 110.8
O1 C2 H2B 110.8
C1A C2 H2B 88.2
C1 C2 H2B 110.8
H2A C2 H2B 108.9
O1 C2 H2C 109.8
C1A C2 H2C 109.8
C1 C2 H2C 91.1
H2A C2 H2C 21.4
H2B C2 H2C 126.1
O1 C2 H2D 109.8
C1A C2 H2D 109.8
C1 C2 H2D 130.9
H2A C2 H2D 88.5
H2B C2 H2D 23.4
H2C C2 H2D 108.3
O2 C3 O1 123.37(13)
O2 C3 C4 124.76(13)
O1 C3 C4 111.87(11)
C3 C4 C5 109.82(11)
C3 C4 C12 112.96(12)
C5 C4 C12 110.20(12)
C3 C4 C8 111.16(11)
C5 C4 C8 101.59(11)
C12 C4 C8 110.54(10)
C6 C5 C4 105.43(10)
C6 C5 H5A 110.7
C4 C5 H5A 110.7
C6 C5 H5B 110.7
C4 C5 H5B 110.7
H5A C5 H5B 108.8
C5 C6 C7 105.71(11)
C5 C6 H6A 110.6
C7 C6 H6A 110.6
C5 C6 H6B 110.6
C7 C6 H6B 110.6
H6A C6 H6B 108.7
C8 C7 C6 106.64(10)
C8 C7 H7A 110.4
C6 C7 H7A 110.4
C8 C7 H7B 110.4
C6 C7 H7B 110.4
H7A C7 H7B 108.6
O3 C8 C9 109.90(11)
O3 C8 C7 110.51(12)
C9 C8 C7 113.25(11)
O3 C8 C4 106.19(10)
C9 C8 C4 113.99(12)
C7 C8 C4 102.61(11)
C10 C9 C8 112.46(11)
C10 C9 H9A 109.1
C8 C9 H9A 109.1
C10 C9 H9B 109.1
C8 C9 H9B 109.1
H9A C9 H9B 107.8
O4 C10 C9 121.93(13)
O4 C10 C11 122.82(14)
C9 C10 C11 115.25(11)
C10 C11 C16 112.54(11)
C10 C11 C12 110.49(11)
C16 C11 C12 113.23(11)
C10 C11 H11A 106.7
C16 C11 H11A 106.7
C12 C11 H11A 106.7
C13 C12 C4 111.79(11)
C13 C12 C11 108.54(11)
C4 C12 C11 115.59(11)
C13 C12 H12A 106.8
C4 C12 H12A 106.8
C11 C12 H12A 106.8
C14 C13 C12 111.03(11)
C14 C13 H13A 109.4
C12 C13 H13A 109.4
C14 C13 H13B 109.4
C12 C13 H13B 109.4
H13A C13 H13B 108.0
C13 C14 C15 113.19(12)
C13 C14 H14A 108.9
C15 C14 H14A 108.9
C13 C14 H14B 108.9
C15 C14 H14B 108.9
H14A C14 H14B 107.8
C19 C15 C14 114.61(11)
C19 C15 C20 104.61(12)
C14 C15 C20 109.99(11)
C19 C15 C16 102.14(11)
C14 C15 C16 114.00(12)
C20 C15 C16 110.91(11)
O5 C16 C11 111.39(12)
O5 C16 C15 107.19(11)
C11 C16 C15 110.92(10)
O5 C16 C17 114.56(11)
C11 C16 C17 109.81(11)
C15 C16 C17 102.60(11)
C18 C17 C16 104.33(10)
C18 C17 H17A 110.9
C16 C17 H17A 110.9
C18 C17 H17B 110.9
C16 C17 H17B 110.9
H17A C17 H17B 108.9
C19 C18 C17 105.40(11)
C19 C18 H18A 110.7
C17 C18 H18A 110.7
C19 C18 H18B 110.7
C17 C18 H18B 110.7
H18A C18 H18B 108.8
O6 C19 C18 125.21(13)
O6 C19 C15 125.71(12)
C18 C19 C15 109.06(11)
C15 C20 H20A 109.5
C15 C20 H20B 109.5
H20A C20 H20B 109.5
C15 C20 H20C 109.5
H20A C20 H20C 109.5
H20B C20 H20C 109.5
C22 C21 H21A 109.5
C22 C21 H21B 109.5
H21A C21 H21B 109.5
C22 C21 H21C 109.5
H21A C21 H21C 109.5
H21B C21 H21C 109.5
O7 C22 C21 109.54(12)
O7 C22 H22A 109.8
C21 C22 H22A 109.8
O7 C22 H22B 109.8
C21 C22 H22B 109.8
H22A C22 H22B 108.2
O8 C23 O7 123.70(12)
O8 C23 C24 123.31(13)
O7 C23 C24 112.96(12)
C23 C24 C25 114.57(12)
C23 C24 C32 106.98(11)
C25 C24 C32 110.42(10)
C23 C24 C28 110.21(10)
C25 C24 C28 102.41(11)
C32 C24 C28 112.35(11)
C24 C25 C26 105.31(12)
C24 C25 H25A 110.7
C26 C25 H25A 110.7
C24 C25 H25B 110.7
C26 C25 H25B 110.7
H25A C25 H25B 108.8
C25 C26 C27 106.27(11)
C25 C26 H26A 110.5
C27 C26 H26A 110.5
C25 C26 H26B 110.5
C27 C26 H26B 110.5
H26A C26 H26B 108.7
C28 C27 C26 105.95(11)
C28 C27 H27A 110.5
C26 C27 H27A 110.5
C28 C27 H27B 110.5
C26 C27 H27B 110.5
H27A C27 H27B 108.7
O9 C28 C29 110.52(10)
O9 C28 C27 106.07(12)
C29 C28 C27 112.39(11)
O9 C28 C24 110.27(11)
C29 C28 C24 114.43(12)
C27 C28 C24 102.62(10)
C30 C29 C28 110.60(11)
C30 C29 H29A 109.5
C28 C29 H29A 109.5
C30 C29 H29B 109.5
C28 C29 H29B 109.5
H29A C29 H29B 108.1
O10 C30 C29 121.54(12)
O10 C30 C31 123.37(13)
C29 C30 C31 115.05(12)
C30 C31 C36 113.38(11)
C30 C31 C32 108.90(12)
C36 C31 C32 114.80(11)
C30 C31 H31 106.4
C36 C31 H31 106.4
C32 C31 H31 106.4
C33 C32 C31 108.82(12)
C33 C32 C24 111.42(11)
C31 C32 C24 113.38(10)
C33 C32 H32 107.7
C31 C32 H32 107.7
C24 C32 H32 107.7
C34 C33 C32 111.92(11)
C34 C33 H33A 109.2
C32 C33 H33A 109.2
C34 C33 H33B 109.2
C32 C33 H33B 109.2
H33A C33 H33B 107.9
C33 C34 C35 113.06(11)
C33 C34 H34A 109.0
C35 C34 H34A 109.0
C33 C34 H34B 109.0
C35 C34 H34B 109.0
H34A C34 H34B 107.8
C34 C35 C39 115.02(11)
C34 C35 C40 109.51(11)
C39 C35 C40 104.40(12)
C34 C35 C36 113.64(12)
C39 C35 C36 101.53(10)
C40 C35 C36 112.25(11)
O11 C36 C31 111.68(11)
O11 C36 C37 113.26(12)
C31 C36 C37 108.88(11)
O11 C36 C35 108.66(10)
C31 C36 C35 110.85(11)
C37 C36 C35 103.21(11)
C38 C37 C36 104.83(11)
C38 C37 H37A 110.8
C36 C37 H37A 110.8
C38 C37 H37B 110.8
C36 C37 H37B 110.8
H37A C37 H37B 108.9
C39 C38 C37 105.15(11)
C39 C38 H38A 110.7
C37 C38 H38A 110.7
C39 C38 H38B 110.7
C37 C38 H38B 110.7
H38A C38 H38B 108.8
O12 C39 C38 124.97(12)
O12 C39 C35 125.88(13)
C38 C39 C35 109.10(11)
C35 C40 H40A 109.5
C35 C40 H40B 109.5
H40A C40 H40B 109.5
C35 C40 H40C 109.5
H40A C40 H40C 109.5
H40B C40 H40C 109.5

loop_
_geom_bond_atom_site_label_1
_geom_bond_atom_site_label_2
_geom_bond_distance
O1 C3 1.3472(17)
O1 C2 1.4542(16)
O2 C3 1.2083(18)
O3 C8 1.4231(19)
O3 H3 0.76(2)
O4 C10 1.2254(16)
O5 C16 1.4213(16)
O5 H5 0.87(2)
O6 C19 1.2165(17)
O7 C23 1.3373(18)
O7 C22 1.4598(16)
O8 C23 1.2110(18)
O9 C28 1.4270(18)
O9 H9 0.85(2)
O10 C30 1.2273(18)
O11 C36 1.4268(15)
O11 H11 0.90(2)
O12 C39 1.2119(17)
C1 C2 1.558(5)
C1 H1A 0.9800
C1 H1B 0.9800
C1 H1C 0.9800
C1A C2 1.484(5)
C1A H1D 0.9800
C1A H1E 0.9800
C1A H1F 0.9800
C2 H2A 0.9900
C2 H2B 0.9900
C2 H2C 0.9900
C2 H2D 0.9900
C3 C4 1.5299(19)
C4 C5 1.5463(18)
C4 C12 1.555(2)
C4 C8 1.5573(18)
C5 C6 1.536(2)
C5 H5A 0.9900
C5 H5B 0.9900
C6 C7 1.5412(19)
C6 H6A 0.9900
C6 H6B 0.9900
C7 C8 1.5383(19)
C7 H7A 0.9900
C7 H7B 0.9900
C8 C9 1.5326(18)
C9 C10 1.496(2)
C9 H9A 0.9900
C9 H9B 0.9900
C10 C11 1.5133(19)
C11 C16 1.543(2)
C11 C12 1.5614(17)
C11 H11A 1.0000
C12 C13 1.5316(17)
C12 H12A 1.0000
C13 C14 1.519(2)
C13 H13A 0.9900
C13 H13B 0.9900
C14 C15 1.5240(18)
C14 H14A 0.9900
C14 H14B 0.9900
C15 C19 1.5215(19)
C15 C20 1.548(2)
C15 C16 1.5528(18)
C16 C17 1.5571(19)
C17 C18 1.5392(19)
C17 H17A 0.9900
C17 H17B 0.9900
C18 C19 1.5190(19)
C18 H18A 0.9900
C18 H18B 0.9900
C20 H20A 0.9800
C20 H20B 0.9800
C20 H20C 0.9800
C21 C22 1.513(2)
C21 H21A 0.9800
C21 H21B 0.9800
C21 H21C 0.9800
C22 H22A 0.9900
C22 H22B 0.9900
C23 C24 1.5243(17)
C24 C25 1.534(2)
C24 C32 1.561(2)
C24 C28 1.5616(18)
C25 C26 1.5416(19)
C25 H25A 0.9900
C25 H25B 0.9900
C26 C27 1.546(2)
C26 H26A 0.9900
C26 H26B 0.9900
C27 C28 1.5365(18)
C27 H27A 0.9900
C27 H27B 0.9900
C28 C29 1.535(2)
C29 C30 1.506(2)
C29 H29A 0.9900
C29 H29B 0.9900
C30 C31 1.5176(19)
C31 C36 1.540(2)
C31 C32 1.5521(19)
C31 H31 1.0000
C32 C33 1.5390(18)
C32 H32 1.0000
C33 C34 1.511(2)
C33 H33A 0.9900
C33 H33B 0.9900
C34 C35 1.524(2)
C34 H34A 0.9900
C34 H34B 0.9900
C35 C39 1.5252(18)
C35 C40 1.541(2)
C35 C36 1.5485(18)
C36 C37 1.548(2)
C37 C38 1.5339(18)
C37 H37A 0.9900
C37 H37B 0.9900
C38 C39 1.5219(19)
C38 H38A 0.9900
C38 H38B 0.9900
C40 H40A 0.9800
C40 H40B 0.9800
C40 H40C 0.9800

loop_
_geom_hbond_atom_site_label_D
_geom_hbond_atom_site_label_H
_geom_hbond_atom_site_label_A
_geom_hbond_distance_DH
_geom_hbond_distance_HA
_geom_hbond_distance_DA
_geom_hbond_angle_DHA
_geom_hbond_site_symmetry_A
O3 H3 O6 0.76(2) 2.26(2) 2.9972(13) 164(2) 1_455
O5 H5 O8 0.87(2) 2.15(2) 2.8946(13) 142.9(19) .
O5 H5 O4 0.87(2) 2.17(2) 2.8238(15) 131.6(19) .
O9 H9 O4 0.85(2) 2.06(2) 2.9032(13) 169(2) .
O11 H11 O10 0.90(2) 2.03(2) 2.7513(14) 135.4(17) .

loop_
_geom_torsion_atom_site_label_1
_geom_torsion_atom_site_label_2
_geom_torsion_atom_site_label_3
_geom_torsion_atom_site_label_4
_geom_torsion
C3 O1 C2 C1A 174.9(3)
C3 O1 C2 C1 151.01(19)
C2 O1 C3 O2 3.7(2)
C2 O1 C3 C4 -175.31(13)
O2 C3 C4 C5 -3.4(2)
O1 C3 C4 C5 175.62(12)
O2 C3 C4 C12 -126.82(15)
O1 C3 C4 C12 52.17(15)
O2 C3 C4 C8 108.25(16)
O1 C3 C4 C8 -72.76(15)
C3 C4 C5 C6 155.69(13)
C12 C4 C5 C6 -79.26(14)
C8 C4 C5 C6 37.95(15)
C4 C5 C6 C7 -19.25(17)
C5 C6 C7 C8 -7.38(17)
C6 C7 C8 O3 -82.13(14)
C6 C7 C8 C9 154.08(13)
C6 C7 C8 C4 30.74(16)
C3 C4 C8 O3 -42.57(14)
C5 C4 C8 O3 74.21(13)
C12 C4 C8 O3 -168.84(10)
C3 C4 C8 C9 78.57(15)
C5 C4 C8 C9 -164.65(12)
C12 C4 C8 C9 -47.70(15)
C3 C4 C8 C7 -158.59(12)
C5 C4 C8 C7 -41.82(14)
C12 C4 C8 C7 75.13(13)
O3 C8 C9 C10 170.42(10)
C7 C8 C9 C10 -65.46(15)
C4 C8 C9 C10 51.36(15)
C8 C9 C10 O4 125.94(13)
C8 C9 C10 C11 -53.65(15)
O4 C10 C11 C16 -0.71(18)
C9 C10 C11 C16 178.87(11)
O4 C10 C11 C12 -128.37(13)
C9 C10 C11 C12 51.21(15)
C3 C4 C12 C13 46.62(14)
C5 C4 C12 C13 -76.62(13)
C8 C4 C12 C13 171.89(10)
C3 C4 C12 C11 -78.21(13)
C5 C4 C12 C11 158.54(10)
C8 C4 C12 C11 47.05(14)
C10 C11 C12 C13 -174.95(11)
C16 C11 C12 C13 57.77(14)
C10 C11 C12 C4 -48.45(14)
C16 C11 C12 C4 -175.74(11)
C4 C12 C13 C14 172.36(11)
C11 C12 C13 C14 -58.98(14)
C12 C13 C14 C15 56.37(14)
C13 C14 C15 C19 67.48(16)
C13 C14 C15 C20 -175.02(11)
C13 C14 C15 C16 -49.73(15)
C10 C11 C16 O5 -57.97(14)
C12 C11 C16 O5 68.22(13)
C10 C11 C16 C15 -177.29(11)
C12 C11 C16 C15 -51.09(14)
C10 C11 C16 C17 70.01(13)
C12 C11 C16 C17 -163.79(10)
C19 C15 C16 O5 160.30(12)
C14 C15 C16 O5 -75.50(15)
C20 C15 C16 O5 49.30(15)
C19 C15 C16 C11 -77.90(13)
C14 C15 C16 C11 46.30(16)
C20 C15 C16 C11 171.10(11)
C19 C15 C16 C17 39.30(14)
C14 C15 C16 C17 163.50(12)
C20 C15 C16 C17 -71.70(13)
O5 C16 C17 C18 -153.58(13)
C11 C16 C17 C18 80.21(14)
C15 C16 C17 C18 -37.78(15)
C16 C17 C18 C19 21.18(17)
C17 C18 C19 O6 -177.60(16)
C17 C18 C19 C15 3.79(17)
C14 C15 C19 O6 30.5(2)
C20 C15 C19 O6 -90.01(18)
C16 C15 C19 O6 154.31(16)
C14 C15 C19 C18 -150.87(13)
C20 C15 C19 C18 88.59(14)
C16 C15 C19 C18 -27.09(16)
C23 O7 C22 C21 -87.69(15)
C22 O7 C23 O8 -7.2(2)
C22 O7 C23 C24 170.97(11)
O8 C23 C24 C25 -171.25(13)
O7 C23 C24 C25 10.56(17)
O8 C23 C24 C32 66.01(16)
O7 C23 C24 C32 -112.18(13)
O8 C23 C24 C28 -56.41(19)
O7 C23 C24 C28 125.40(13)
C23 C24 C25 C26 155.39(12)
C32 C24 C25 C26 -83.75(13)
C28 C24 C25 C26 36.08(14)
C24 C25 C26 C27 -16.67(16)
C25 C26 C27 C28 -9.73(17)
C26 C27 C28 O9 -84.00(14)
C26 C27 C28 C29 155.13(12)
C26 C27 C28 C24 31.73(16)
C23 C24 C28 O9 -51.43(16)
C25 C24 C28 O9 70.89(12)
C32 C24 C28 O9 -170.63(10)
C23 C24 C28 C29 73.89(15)
C25 C24 C28 C29 -163.79(11)
C32 C24 C28 C29 -45.31(14)
C23 C24 C28 C27 -164.08(13)
C25 C24 C28 C27 -41.76(14)
C32 C24 C28 C27 76.72(14)
O9 C28 C29 C30 173.93(10)
C27 C28 C29 C30 -67.79(14)
C24 C28 C29 C30 48.74(14)
C28 C29 C30 O10 120.93(14)
C28 C29 C30 C31 -56.67(15)
O10 C30 C31 C36 10.00(19)
C29 C30 C31 C36 -172.45(11)
O10 C30 C31 C32 -119.12(15)
C29 C30 C31 C32 58.43(14)
C30 C31 C32 C33 -177.24(10)
C36 C31 C32 C33 54.42(13)
C30 C31 C32 C24 -52.66(13)
C36 C31 C32 C24 179.01(10)
C23 C24 C32 C33 49.55(14)
C25 C24 C32 C33 -75.74(13)
C28 C24 C32 C33 170.62(10)
C23 C24 C32 C31 -73.62(13)
C25 C24 C32 C31 161.09(10)
C28 C24 C32 C31 47.45(14)
C31 C32 C33 C34 -56.18(13)
C24 C32 C33 C34 178.09(11)
C32 C33 C34 C35 56.20(14)
C33 C34 C35 C39 65.16(15)
C33 C34 C35 C40 -177.68(10)
C33 C34 C35 C36 -51.27(14)
C30 C31 C36 O11 -54.65(15)
C32 C31 C36 O11 71.40(14)
C30 C31 C36 C37 71.17(13)
C32 C31 C36 C37 -162.78(10)
C30 C31 C36 C35 -175.96(10)
C32 C31 C36 C35 -49.91(14)
C34 C35 C36 O11 -76.10(15)
C39 C35 C36 O11 159.80(12)
C40 C35 C36 O11 48.85(16)
C34 C35 C36 C31 46.97(14)
C39 C35 C36 C31 -77.12(14)
C40 C35 C36 C31 171.93(11)
C34 C35 C36 C37 163.40(11)
C39 C35 C36 C37 39.31(14)
C40 C35 C36 C37 -71.64(13)
O11 C36 C37 C38 -154.23(12)
C31 C36 C37 C38 80.88(13)
C35 C36 C37 C38 -36.93(14)
C36 C37 C38 C39 19.33(15)
C37 C38 C39 O12 -176.65(15)
C37 C38 C39 C35 5.75(17)
C34 C35 C39 O12 31.1(2)
C40 C35 C39 O12 -88.92(18)
C36 C35 C39 O12 154.26(16)
C34 C35 C39 C38 -151.32(13)
C40 C35 C39 C38 88.65(14)
C36 C35 C39 C38 -28.17(16)
